data_7126576
loop_
_publ_author_name
'Karri, Ramesh'
'Das, Ranajit'
'Rai, Rakesh Kumar'
'Gopalakrishnan, Anaswara'
'Roy, Gouriprasanna'

_publ_section_title
;
 Hg-C bond protonolysis by a functional model of bacterial enzyme
 organomercurial lyase MerB.
;
_journal_issue 65
_journal_name_full 'Chemical communications (Cambridge, England)'
_journal_page_first 9280
_journal_page_last 9283
_journal_paper_doi 10.1039/d0cc02232b
_journal_volume 56
_journal_year 2020
_chemical_formula_moiety 'C13 H16 N2 S Se'
_chemical_formula_sum 'C13 H16 N2 S Se'
_chemical_formula_weight 311.30
_space_group_crystal_system monoclinic
_space_group_IT_number 5
_space_group_name_Hall 'C 2y'
_space_group_name_H-M_alt 'C 1 2 1'
_atom_sites_solution_hydrogens geom
_audit_creation_method SHELXL-2014/7
_audit_update_record
;
2019-06-09 deposited with the CCDC.	2020-05-20 downloaded from the CCDC.
;
_cell_angle_alpha 90
_cell_angle_beta 113.102(7)
_cell_angle_gamma 90
_cell_formula_units_Z 8
_cell_length_a 19.541(5)
_cell_length_b 7.5110(18)
_cell_length_c 20.264(5)
_cell_measurement_reflns_used 2968
_cell_measurement_temperature 297(2)
_cell_measurement_theta_max 23.79
_cell_measurement_theta_min 2.45
_cell_volume 2735.7(12)
_computing_cell_refinement 'Bruker SAINT'
_computing_data_collection 'Bruker APEX2'
_computing_data_reduction 'Bruker SAINT'
_computing_molecular_graphics 'Bruker SHELXTL'
_computing_publication_material 'Bruker SHELXTL'
_computing_structure_refinement 'SHELXL-2014/7 (Sheldrick, 2014)'
_computing_structure_solution 'SHELXS-97 (Sheldrick 2008)'
_diffrn_ambient_temperature 297(2)
_diffrn_measured_fraction_theta_full 0.998
_diffrn_measured_fraction_theta_max 0.998
_diffrn_measurement_device_type 'Bruker PHOTON100 CMOS'
_diffrn_measurement_method '\f and \w scans'
_diffrn_radiation_type MoK\a
_diffrn_radiation_wavelength 0.71073
_diffrn_reflns_av_R_equivalents 0.0791
_diffrn_reflns_av_unetI/netI 0.1133
_diffrn_reflns_Laue_measured_fraction_full 0.998
_diffrn_reflns_Laue_measured_fraction_max 0.998
_diffrn_reflns_limit_h_max 23
_diffrn_reflns_limit_h_min -23
_diffrn_reflns_limit_k_max 9
_diffrn_reflns_limit_k_min -9
_diffrn_reflns_limit_l_max 24
_diffrn_reflns_limit_l_min -24
_diffrn_reflns_number 12857
_diffrn_reflns_point_group_measured_fraction_full 0.996
_diffrn_reflns_point_group_measured_fraction_max 0.996
_diffrn_reflns_theta_full 25.242
_diffrn_reflns_theta_max 25.679
_diffrn_reflns_theta_min 2.094
_diffrn_source X-ray
_exptl_absorpt_coefficient_mu 2.871
_exptl_absorpt_correction_T_max 0.781
_exptl_absorpt_correction_T_min 0.673
_exptl_absorpt_correction_type multi-scan
_exptl_absorpt_process_details SADABS?
_exptl_crystal_colour colourless
_exptl_crystal_density_diffrn 1.512
_exptl_crystal_description Block
_exptl_crystal_F_000 1152
_exptl_crystal_size_max 0.183
_exptl_crystal_size_mid 0.118
_exptl_crystal_size_min 0.086
_refine_diff_density_max 1.131
_refine_diff_density_min -0.648
_refine_diff_density_rms 0.134
_refine_ls_abs_structure_details
;
 Flack x determined using 1127 quotients [(I+)-(I-)]/[(I+)+(I-)]
 (Parsons, Flack and Wagner, Acta Cryst. B69 (2013) 249-259).
;
_refine_ls_abs_structure_Flack 0.47(3)
_refine_ls_extinction_method none
_refine_ls_goodness_of_fit_ref 1.066
_refine_ls_hydrogen_treatment constr
_refine_ls_matrix_type full
_refine_ls_number_parameters 303
_refine_ls_number_reflns 5184
_refine_ls_number_restraints 2
_refine_ls_restrained_S_all 1.075
_refine_ls_R_factor_all 0.1135
_refine_ls_R_factor_gt 0.0710
_refine_ls_shift/su_max 0.000
_refine_ls_shift/su_mean 0.000
_refine_ls_structure_factor_coef Fsqd
_refine_ls_weighting_details 'w=1/[\s^2^(Fo^2^)+(0.0861P)^2^+0.7950P] where P=(Fo^2^+2Fc^2^)/3'
_refine_ls_weighting_scheme calc
_refine_ls_wR_factor_gt 0.1738
_refine_ls_wR_factor_ref 0.2022
_reflns_Friedel_coverage 0.846
_reflns_Friedel_fraction_full 0.993
_reflns_Friedel_fraction_max 0.993
_reflns_number_gt 3259
_reflns_number_total 5184
_reflns_threshold_expression 'I > 2\s(I)'
_cod_data_source_file d0cc02232b3.cif
_cod_data_source_block MerB2_b
_cod_depositor_comments
;
The following automatic conversions were performed:

data item '_exptl_absorpt_correction_type' value 'Multi-Scan' was
changed to 'multi-scan' in accordance with the
/home/data/users/saulius/crontab/automatic-downloads/rss-feeds/RSC/lib/dictionaries/cif_core.dic
dictionary named 'cif_core.dic' version 2.4.2 last updated on
2011-04-26.

Automatic conversion script
Id: cif_fix_values 7556 2019-12-06 15:28:31Z antanas 

 Adding full bibliography for 7126575--7126581.cif.
;
_cod_original_sg_symbol_H-M 'C 2'
_cod_database_code 7126576
_shelx_shelxl_version_number 2014/7
_shelx_space_group_comment
;
The symmetry employed for this shelxl refinement is uniquely defined
by the following loop, which should always be used as a source of
symmetry information in preference to the above space-group names.
They are only intended as comments.
;
_shelx_estimated_absorpt_t_min 0.622
_shelx_estimated_absorpt_t_max 0.790

loop_
_space_group_symop_operation_xyz
'x, y, z'
'-x, y, -z'
'x+1/2, y+1/2, z'
'-x+1/2, y+1/2, -z'

loop_
_atom_site_label
_atom_site_type_symbol
_atom_site_fract_x
_atom_site_fract_y
_atom_site_fract_z
_atom_site_U_iso_or_equiv
_atom_site_adp_type
_atom_site_occupancy
_atom_site_site_symmetry_order
_atom_site_calc_flag
_atom_site_refinement_flags_posn
_atom_site_refinement_flags_adp
_atom_site_refinement_flags_occupancy
_atom_site_disorder_assembly
_atom_site_disorder_group
Se1 Se 0.60693(12) 0.21691(17) 0.37590(12) 0.0544(6) Uani 1 1 d . . . . .
Se2 Se 0.39321(15) 0.78528(18) 0.12526(14) 0.0643(8) Uani 1 1 d . . . . .
S2 S 0.6557(4) 0.4835(11) 0.0548(4) 0.072(2) Uani 1 1 d . . . . .
H2 H 0.6842 0.3428 0.0534 0.108 Uiso 1 1 calc R U . . .
S1 S 0.3440(3) 0.5312(9) 0.4446(3) 0.0575(16) Uani 1 1 d . . . . .
H1 H 0.3707 0.6579 0.4818 0.086 Uiso 1 1 calc R U . . .
C20 C 0.2479(11) 0.501(3) 0.0692(11) 0.054(6) Uani 1 1 d . . . . .
H19A H 0.2239 0.4262 0.0275 0.064 Uiso 1 1 calc R U . . .
H19B H 0.2467 0.6223 0.0521 0.064 Uiso 1 1 calc R U . . .
N2 N 0.6775(8) 0.562(2) 0.3945(9) 0.046(4) Uani 1 1 d . . . . .
N3 N 0.4421(10) 0.426(3) 0.1474(9) 0.054(5) Uani 1 1 d . . . . .
C17 C 0.3890(11) 0.532(4) 0.1283(10) 0.049(5) Uani 1 1 d . . . . .
N1 N 0.5578(8) 0.581(2) 0.3499(8) 0.035(4) Uani 1 1 d . . . . .
C8 C 0.7994(11) 0.504(3) 0.3891(10) 0.042(5) Uani 1 1 d . . . . .
N4 N 0.3232(9) 0.448(2) 0.1027(8) 0.043(4) Uani 1 1 d . . . . .
C6 C 0.6563(12) 0.730(4) 0.3866(12) 0.059(2) Uani 1 1 d . . . . .
H6 H 0.6895 0.8249 0.4019 0.070 Uiso 1 1 calc R U . . .
C24 C 0.1092(12) 0.488(4) 0.1881(14) 0.075(8) Uani 1 1 d . . . . .
H23 H 0.0793 0.4756 0.2140 0.090 Uiso 1 1 calc R U . . .
C2 C 0.4574(9) 0.536(4) 0.3938(9) 0.049(6) Uani 1 1 d . . . . .
H2A H 0.4755 0.6478 0.4185 0.059 Uiso 1 1 calc R U . . .
H2B H 0.4807 0.4399 0.4270 0.059 Uiso 1 1 calc R U . . .
C13 C 0.8740(12) 0.529(3) 0.4218(12) 0.054(6) Uani 1 1 d . . . . .
H13 H 0.8953 0.5366 0.4716 0.065 Uiso 1 1 calc R U . . .
C1 C 0.3744(10) 0.526(3) 0.3707(12) 0.052(6) Uani 1 1 d . . . . .
H1A H 0.3566 0.4171 0.3437 0.063 Uiso 1 1 calc R U . . .
H1B H 0.3519 0.6251 0.3388 0.063 Uiso 1 1 calc R U . . .
C9 C 0.7687(11) 0.496(4) 0.3150(13) 0.071(8) Uani 1 1 d . . . . .
H9 H 0.7182 0.4730 0.2906 0.085 Uiso 1 1 calc R U . . .
C16 C 0.5193(10) 0.453(3) 0.1709(10) 0.042(4) Uani 1 1 d . . . . .
H16A H 0.5455 0.3581 0.2032 0.051 Uiso 1 1 calc R U . . .
H16B H 0.5327 0.5648 0.1971 0.051 Uiso 1 1 calc R U . . .
C21 C 0.2014(11) 0.495(3) 0.1149(12) 0.050(6) Uani 1 1 d . . . . .
C15 C 0.5432(11) 0.459(3) 0.1069(11) 0.051(6) Uani 1 1 d . . . . .
H15A H 0.5283 0.3480 0.0805 0.061 Uiso 1 1 calc R U . . .
H15B H 0.5166 0.5545 0.0751 0.061 Uiso 1 1 calc R U . . .
C10 C 0.8157(12) 0.523(4) 0.2757(12) 0.082(9) Uani 1 1 d . . . . .
H10 H 0.7943 0.5320 0.2259 0.099 Uiso 1 1 calc R U . . .
C14 C 0.6249(11) 0.485(3) 0.1272(12) 0.053(6) Uani 1 1 d . . . . .
H14A H 0.6513 0.3919 0.1608 0.063 Uiso 1 1 calc R U . . .
H14B H 0.6391 0.5977 0.1522 0.063 Uiso 1 1 calc R U . . .
C25 C 0.0788(12) 0.476(4) 0.1155(14) 0.073(8) Uani 1 1 d . . . . .
H22 H 0.0274 0.4684 0.0916 0.087 Uiso 1 1 calc R U . . .
C3 C 0.4781(10) 0.523(4) 0.3301(10) 0.052(6) Uani 1 1 d . . . . .
H3A H 0.4452 0.5973 0.2917 0.062 Uiso 1 1 calc R U . . .
H3B H 0.4722 0.4007 0.3131 0.062 Uiso 1 1 calc R U . . .
C12 C 0.9201(10) 0.545(3) 0.3848(13) 0.057(6) Uani 1 1 d . . . . .
H12 H 0.9711 0.5605 0.4092 0.069 Uiso 1 1 calc R U . . .
C5 C 0.5831(11) 0.751(3) 0.3547(10) 0.051(5) Uani 1 1 d . . . . .
H5 H 0.5560 0.8560 0.3395 0.061 Uiso 1 1 calc R U . . .
C26 C 0.1233(11) 0.476(3) 0.0764(13) 0.062(7) Uani 1 1 d . . . . .
H21 H 0.1028 0.4633 0.0268 0.075 Uiso 1 1 calc R U . . .
C18 C 0.4053(8) 0.237(3) 0.1316(8) 0.037(4) Uani 1 1 d D . . . .
H18 H 0.4291 0.1288 0.1332 0.044 Uiso 1 1 calc R U . . .
C4 C 0.6159(10) 0.457(3) 0.3757(9) 0.031(4) Uani 1 1 d . . . . .
C22 C 0.2292(12) 0.515(4) 0.1862(11) 0.073(8) Uani 1 1 d . . . . .
H25 H 0.2802 0.5278 0.2117 0.088 Uiso 1 1 calc R U . . .
C11 C 0.8880(12) 0.536(3) 0.3092(10) 0.053(5) Uani 1 1 d . . . . .
H11 H 0.9180 0.5394 0.2832 0.064 Uiso 1 1 calc R U . . .
C7 C 0.7523(9) 0.481(3) 0.4308(9) 0.044(5) Uani 1 1 d . . . . .
H7A H 0.7770 0.5360 0.4776 0.052 Uiso 1 1 calc R U . . .
H7B H 0.7467 0.3555 0.4381 0.052 Uiso 1 1 calc R U . . .
C23 C 0.1808(13) 0.518(4) 0.2221(12) 0.073(7) Uani 1 1 d . . . . .
H24 H 0.1999 0.5404 0.2711 0.087 Uiso 1 1 calc R U . . .
C19 C 0.3370(11) 0.262(4) 0.1162(12) 0.059(2) Uani 1 1 d D . . . .
H19 H 0.3022 0.1750 0.1140 0.070 Uiso 1 1 calc R U . . .

loop_
_atom_site_aniso_label
_atom_site_aniso_U_11
_atom_site_aniso_U_22
_atom_site_aniso_U_33
_atom_site_aniso_U_23
_atom_site_aniso_U_13
_atom_site_aniso_U_12
Se1 0.0532(11) 0.0378(11) 0.0751(15) 0.0022(14) 0.0283(11) -0.0006(13)
Se2 0.0715(16) 0.0461(13) 0.0853(19) -0.0006(15) 0.0416(15) -0.0004(14)
S2 0.054(4) 0.112(6) 0.062(4) -0.012(4) 0.037(3) -0.009(4)
S1 0.058(4) 0.065(4) 0.065(4) 0.007(3) 0.041(3) 0.005(3)
C20 0.049(12) 0.060(14) 0.057(13) -0.008(10) 0.026(11) -0.014(9)
N2 0.037(9) 0.048(11) 0.064(10) 0.007(9) 0.031(8) -0.009(8)
N3 0.046(10) 0.068(14) 0.049(11) 0.009(9) 0.020(9) -0.004(10)
C17 0.037(10) 0.077(14) 0.042(11) -0.003(11) 0.028(9) -0.006(11)
N1 0.034(8) 0.033(9) 0.046(9) -0.003(7) 0.026(7) 0.003(7)
C8 0.043(11) 0.050(13) 0.033(10) 0.001(9) 0.017(9) 0.004(9)
N4 0.055(10) 0.043(9) 0.043(9) 0.002(8) 0.033(8) 0.004(9)
C6 0.072(6) 0.053(5) 0.071(5) -0.007(4) 0.048(5) -0.019(4)
C24 0.056(13) 0.088(18) 0.11(2) 0.036(14) 0.070(14) 0.011(12)
C2 0.023(9) 0.090(16) 0.031(9) -0.002(11) 0.007(8) -0.009(10)
C13 0.050(13) 0.057(13) 0.054(13) -0.018(11) 0.018(10) -0.014(11)
C1 0.028(10) 0.074(14) 0.061(13) 0.011(11) 0.024(10) 0.024(9)
C9 0.035(11) 0.11(2) 0.064(15) -0.010(13) 0.018(11) 0.000(12)
C16 0.039(9) 0.045(9) 0.048(11) -0.004(8) 0.024(8) 0.003(8)
C21 0.044(12) 0.065(16) 0.050(13) -0.001(10) 0.028(10) -0.009(10)
C15 0.053(12) 0.052(12) 0.062(14) -0.009(11) 0.039(11) 0.003(10)
C10 0.065(14) 0.13(2) 0.047(11) 0.029(12) 0.020(10) 0.045(14)
C14 0.060(14) 0.056(13) 0.044(11) 0.001(9) 0.022(11) -0.013(10)
C25 0.050(15) 0.11(2) 0.069(16) -0.014(14) 0.031(13) -0.008(13)
C3 0.028(9) 0.076(14) 0.046(11) 0.019(10) 0.008(8) 0.001(9)
C12 0.033(11) 0.051(11) 0.096(18) -0.001(11) 0.034(12) 0.000(9)
C5 0.057(10) 0.042(12) 0.066(11) 0.019(9) 0.037(8) 0.009(9)
C26 0.038(12) 0.084(17) 0.075(16) 0.006(14) 0.033(11) 0.010(11)
C18 0.047(9) 0.027(8) 0.058(9) 0.023(7) 0.045(8) 0.026(7)
C4 0.043(9) 0.024(7) 0.028(8) 0.004(7) 0.018(7) 0.006(7)
C22 0.060(14) 0.13(3) 0.043(12) 0.008(13) 0.035(11) -0.001(15)
C11 0.060(13) 0.054(11) 0.055(11) 0.001(9) 0.034(10) 0.012(10)
C7 0.023(8) 0.076(14) 0.033(10) 0.006(9) 0.011(8) 0.003(8)
C23 0.092(17) 0.092(15) 0.057(12) -0.014(11) 0.054(12) -0.019(13)
C19 0.072(6) 0.053(5) 0.071(5) -0.007(4) 0.048(5) -0.019(4)

loop_
_atom_type_symbol
_atom_type_description
_atom_type_scat_dispersion_real
_atom_type_scat_dispersion_imag
_atom_type_scat_source
C C 0.0033 0.0016 'International Tables Vol C Tables 4.2.6.8 and 6.1.1.4'
H H 0.0000 0.0000 'International Tables Vol C Tables 4.2.6.8 and 6.1.1.4'
N N 0.0061 0.0033 'International Tables Vol C Tables 4.2.6.8 and 6.1.1.4'
S S 0.1246 0.1234 'International Tables Vol C Tables 4.2.6.8 and 6.1.1.4'
Se Se -0.0929 2.2259 'International Tables Vol C Tables 4.2.6.8 and 6.1.1.4'

loop_
_geom_angle_atom_site_label_1
_geom_angle_atom_site_label_2
_geom_angle_atom_site_label_3
_geom_angle
_geom_angle_site_symmetry_1
_geom_angle_site_symmetry_3
_geom_angle_publ_flag
C14 S2 H2 109.5 . . ?
C1 S1 H1 109.5 . . ?
N4 C20 C21 117.1(16) . . ?
N4 C20 H19A 108.0 . . ?
C21 C20 H19A 108.0 . . ?
N4 C20 H19B 108.0 . . ?
C21 C20 H19B 108.0 . . ?
H19A C20 H19B 107.3 . . ?
C6 N2 C4 108.7(17) . . ?
C6 N2 C7 130.8(19) . . ?
C4 N2 C7 119.4(17) . . ?
C17 N3 C16 132(2) . . ?
C17 N3 C18 104.8(16) . . ?
C16 N3 C18 123.0(18) . . ?
N3 C17 N4 112(2) . . ?
N3 C17 Se2 127.3(18) . . ?
N4 C17 Se2 120.3(17) . . ?
C5 N1 C4 112.3(15) . . ?
C5 N1 C3 126.7(18) . . ?
C4 N1 C3 120.4(17) . . ?
C13 C8 C9 117(2) . . ?
C13 C8 C7 121.7(18) . . ?
C9 C8 C7 120.9(18) . . ?
C17 N4 C20 135(2) . . ?
C17 N4 C19 107.8(19) . . ?
C20 N4 C19 116.7(19) . . ?
N2 C6 C5 114(2) . . ?
N2 C6 H6 123.2 . . ?
C5 C6 H6 123.2 . . ?
C23 C24 C25 120(2) . . ?
C23 C24 H23 119.9 . . ?
C25 C24 H23 119.9 . . ?
C3 C2 C1 110.5(15) . . ?
C3 C2 H2A 109.5 . . ?
C1 C2 H2A 109.5 . . ?
C3 C2 H2B 109.5 . . ?
C1 C2 H2B 109.5 . . ?
H2A C2 H2B 108.1 . . ?
C8 C13 C12 123(2) . . ?
C8 C13 H13 118.3 . . ?
C12 C13 H13 118.3 . . ?
C2 C1 S1 113.8(15) . . ?
C2 C1 H1A 108.8 . . ?
S1 C1 H1A 108.8 . . ?
C2 C1 H1B 108.8 . . ?
S1 C1 H1B 108.8 . . ?
H1A C1 H1B 107.7 . . ?
C8 C9 C10 119.6(19) . . ?
C8 C9 H9 120.2 . . ?
C10 C9 H9 120.2 . . ?
N3 C16 C15 111.0(16) . . ?
N3 C16 H16A 109.4 . . ?
C15 C16 H16A 109.4 . . ?
N3 C16 H16B 109.4 . . ?
C15 C16 H16B 109.4 . . ?
H16A C16 H16B 108.0 . . ?
C22 C21 C26 120(2) . . ?
C22 C21 C20 124.2(19) . . ?
C26 C21 C20 115.8(19) . . ?
C14 C15 C16 114.5(17) . . ?
C14 C15 H15A 108.6 . . ?
C16 C15 H15A 108.6 . . ?
C14 C15 H15B 108.6 . . ?
C16 C15 H15B 108.6 . . ?
H15A C15 H15B 107.6 . . ?
C11 C10 C9 121(2) . . ?
C11 C10 H10 119.5 . . ?
C9 C10 H10 119.5 . . ?
C15 C14 S2 116.0(15) . . ?
C15 C14 H14A 108.3 . . ?
S2 C14 H14A 108.3 . . ?
C15 C14 H14B 108.3 . . ?
S2 C14 H14B 108.3 . . ?
H14A C14 H14B 107.4 . . ?
C24 C25 C26 121(2) . . ?
C24 C25 H22 119.5 . . ?
C26 C25 H22 119.5 . . ?
C2 C3 N1 110.4(15) . . ?
C2 C3 H3A 109.6 . . ?
N1 C3 H3A 109.6 . . ?
C2 C3 H3B 109.6 . . ?
N1 C3 H3B 109.6 . . ?
H3A C3 H3B 108.1 . . ?
C13 C12 C11 118.5(18) . . ?
C13 C12 H12 120.7 . . ?
C11 C12 H12 120.7 . . ?
C6 C5 N1 102(2) . . ?
C6 C5 H5 128.9 . . ?
N1 C5 H5 128.9 . . ?
C25 C26 C21 118(2) . . ?
C25 C26 H21 121.1 . . ?
C21 C26 H21 121.1 . . ?
C19 C18 N3 105.9(19) . . ?
C19 C18 H18 127.0 . . ?
N3 C18 H18 127.0 . . ?
N2 C4 N1 102.5(15) . . ?
N2 C4 Se1 130.7(14) . . ?
N1 C4 Se1 126.7(14) . . ?
C21 C22 C23 119(2) . . ?
C21 C22 H25 120.3 . . ?
C23 C22 H25 120.3 . . ?
C10 C11 C12 120(2) . . ?
C10 C11 H11 120.1 . . ?
C12 C11 H11 120.1 . . ?
C8 C7 N2 112.5(15) . . ?
C8 C7 H7A 109.1 . . ?
N2 C7 H7A 109.1 . . ?
C8 C7 H7B 109.1 . . ?
N2 C7 H7B 109.1 . . ?
H7A C7 H7B 107.8 . . ?
C24 C23 C22 122(2) . . ?
C24 C23 H24 119.2 . . ?
C22 C23 H24 119.2 . . ?
C18 C19 N4 107(2) . . ?
C18 C19 H19 126.5 . . ?
N4 C19 H19 126.5 . . ?

loop_
_geom_bond_atom_site_label_1
_geom_bond_atom_site_label_2
_geom_bond_distance
_geom_bond_site_symmetry_2
_geom_bond_publ_flag
Se1 C4 1.81(2) . ?
Se2 C17 1.91(3) . ?
S2 C14 1.79(2) . ?
S2 H2 1.2000 . ?
S1 C1 1.82(2) . ?
S1 H1 1.2000 . ?
C20 N4 1.42(2) . ?
C20 C21 1.53(3) . ?
C20 H19A 0.9700 . ?
C20 H19B 0.9700 . ?
N2 C6 1.32(3) . ?
N2 C4 1.36(2) . ?
N2 C7 1.48(2) . ?
N3 C17 1.24(3) . ?
N3 C16 1.41(2) . ?
N3 C18 1.57(3) . ?
C17 N4 1.34(3) . ?
N1 C5 1.36(3) . ?
N1 C4 1.40(2) . ?
N1 C3 1.51(2) . ?
C8 C13 1.36(3) . ?
C8 C9 1.38(3) . ?
C8 C7 1.48(2) . ?
N4 C19 1.43(3) . ?
C6 C5 1.33(3) . ?
C6 H6 0.9300 . ?
C24 C23 1.31(3) . ?
C24 C25 1.36(3) . ?
C24 H23 0.9300 . ?
C2 C3 1.50(3) . ?
C2 C1 1.50(2) . ?
C2 H2A 0.9700 . ?
C2 H2B 0.9700 . ?
C13 C12 1.38(3) . ?
C13 H13 0.9300 . ?
C1 H1A 0.9700 . ?
C1 H1B 0.9700 . ?
C9 C10 1.45(3) . ?
C9 H9 0.9300 . ?
C16 C15 1.54(2) . ?
C16 H16A 0.9700 . ?
C16 H16B 0.9700 . ?
C21 C22 1.34(3) . ?
C21 C26 1.42(3) . ?
C15 C14 1.50(3) . ?
C15 H15A 0.9700 . ?
C15 H15B 0.9700 . ?
C10 C11 1.31(3) . ?
C10 H10 0.9300 . ?
C14 H14A 0.9700 . ?
C14 H14B 0.9700 . ?
C25 C26 1.39(3) . ?
C25 H22 0.9300 . ?
C3 H3A 0.9700 . ?
C3 H3B 0.9700 . ?
C12 C11 1.41(3) . ?
C12 H12 0.9300 . ?
C5 H5 0.9300 . ?
C26 H21 0.9300 . ?
C18 C19 1.259(19) . ?
C18 H18 0.9300 . ?
C22 C23 1.40(3) . ?
C22 H25 0.9300 . ?
C11 H11 0.9300 . ?
C7 H7A 0.9700 . ?
C7 H7B 0.9700 . ?
C23 H24 0.9300 . ?
C19 H19 0.9300 . ?
